data_4323867
loop_
_publ_author_name
'Deirdre I. Arnold'
'F. Albert Cotton'
'Fritz E. K\"uhn'

_publ_section_title
;
 Preparation and Characterization of
 Bis[(\m-acetato)halo(\m-bis(diphenylphosphino)amine)molybdenum(II)]
 Complexes
;
_journal_name_full 'Inorganic Chemistry'
_journal_page_first 4733
_journal_page_last 4737
_journal_paper_doi 10.1021/ic9514758
_journal_volume 35
_journal_year 1996
_chemical_compound_source synthesized
_chemical_formula_moiety 'C56 H60 Cl2 Mo2 N2 O6 P4'
_chemical_formula_structural '(Mo Cl (C2 H3 O2)(C24 H21 N P2))2 2(C2 H6 O)'
_chemical_formula_sum 'C56 H60 Cl2 Mo2 N2 O6 P4'
_chemical_formula_weight 1243.76
_chemical_name_systematic
;
 Di[(\m-acetato)chloro(\m-bis(diphenylphosphino)amine)molybdenum(III)]
;
_space_group_IT_number 61
_symmetry_cell_setting orthorhombic
_symmetry_space_group_name_Hall '-P 2ac 2ab'
_symmetry_space_group_name_H-M 'P b c a'
_atom_sites_solution_hydrogens geom
_atom_sites_solution_primary direct
_atom_sites_solution_secondary difmap
_audit_creation_method SHELXL
_cell_angle_alpha 90.00
_cell_angle_beta 90.00
_cell_angle_gamma 90.00
_cell_formula_units_Z 4
_cell_length_a 16.830(2)
_cell_length_b 20.310(4)
_cell_length_c 16.751(2)
_cell_measurement_reflns_used 75
_cell_measurement_temperature 293(2)
_cell_measurement_theta_max 30
_cell_measurement_theta_min 25
_cell_volume 5725.8(15)
_computing_cell_refinement 'LCR (Ulm, 1992)'
_computing_data_collection AFC5R
_computing_data_reduction 'MSC Texsan'
_computing_molecular_graphics 'ORTEP (Ulm, 1992)'
_computing_publication_material CIFTAB
_computing_structure_refinement 'SHELXL-93 (Sheldrick, 1993)'
_computing_structure_solution 'SHELXS-86 (Sheldrick, 1990)'
_diffrn_ambient_temperature 293(2)
_diffrn_measurement_device AFC5R-Rigaku
_diffrn_measurement_method Omega/2theta
_diffrn_radiation_monochromator graphite
_diffrn_radiation_source 'rotating anode'
_diffrn_radiation_type CuK\a
_diffrn_radiation_wavelength 1.54184
_diffrn_reflns_av_R_equivalents 0.0000
_diffrn_reflns_av_sigmaI/netI 0.0786
_diffrn_reflns_limit_h_max 18
_diffrn_reflns_limit_h_min 0
_diffrn_reflns_limit_k_max 22
_diffrn_reflns_limit_k_min 0
_diffrn_reflns_limit_l_max 18
_diffrn_reflns_limit_l_min 0
_diffrn_reflns_number 3265
_diffrn_reflns_theta_max 52.50
_diffrn_reflns_theta_min 4.31
_diffrn_standards_decay_% 0
_diffrn_standards_interval_count 'based on interval count'
_diffrn_standards_interval_time 30.2
_diffrn_standards_number 3
_exptl_absorpt_coefficient_mu 5.899
_exptl_absorpt_correction_T_max 0.98
_exptl_absorpt_correction_T_min 0.86
_exptl_absorpt_correction_type empirical
_exptl_crystal_colour pink
_exptl_crystal_density_diffrn 1.429
_exptl_crystal_density_meas ?
_exptl_crystal_description 'tiny blocks'
_exptl_crystal_F_000 2496
_exptl_crystal_size_max 0.1
_exptl_crystal_size_mid 0.1
_exptl_crystal_size_min 0.05
_refine_diff_density_max 1.189
_refine_diff_density_min -1.326
_refine_diff_density_rms 0.126
_refine_ls_extinction_coef none
_refine_ls_extinction_method SHELXL
_refine_ls_goodness_of_fit_all 1.052
_refine_ls_goodness_of_fit_obs 1.139
_refine_ls_hydrogen_treatment 'HFIX 137 riding on pivotal C, common U'
_refine_ls_matrix_type full
_refine_ls_number_parameters 314
_refine_ls_number_reflns 2807
_refine_ls_number_restraints 0
_refine_ls_restrained_S_all 1.075
_refine_ls_restrained_S_obs 1.139
_refine_ls_R_factor_all 0.1076
_refine_ls_R_factor_obs 0.0561
_refine_ls_shift/esd_max 0.000
_refine_ls_shift/esd_mean 0.000
_refine_ls_structure_factor_coef Fsqd
_refine_ls_weighting_details 'w=1/[\s^2^(Fo^2^)+(0.0987P)^2^+0.0000P] where P=(Fo^2^+2Fc^2^)/3'
_refine_ls_weighting_scheme calc
_refine_ls_wR_factor_all 0.1641
_refine_ls_wR_factor_obs 0.1400
_reflns_number_observed 2217
_reflns_number_total 3265
_reflns_observed_criterion >2sigma(I)
_cod_data_source_file ic9514758_2.cif
_cod_data_source_block Mo2Cl2(dppa)2(Ac)2_2(C2H5OH)
_cod_depositor_comments
;
The following automatic conversions were performed:

'_exptl_crystal_density_meas' value 'not measured' was changed to '?'
- the value is perceived as not measured.

Automatic conversion script
Id: cif_fix_values 3008 2015-01-20 13:52:24Z robertas 

The following automatic conversions were performed:

'_refine_ls_weighting_scheme' value 'calc
w=1/[\s^2^(Fo^2^)+(0.0987P)^2^+0.0000P] where P=(Fo^2^+2Fc^2^)/3' was
changed to 'calc'. New tag '_refine_ls_weighting_details' was
created. The value of the new tag was set to
'w=1/[\s^2^(Fo^2^)+(0.0987P)^2^+0.0000P] where P=(Fo^2^+2Fc^2^)/3'.

Automatic conversion script
Id: cif_fix_values 3143 2015-03-26 13:38:13Z robertas 
;
_cod_original_cell_volume 5725.8(16)
_cod_database_code 4323867

loop_
_symmetry_equiv_pos_as_xyz
'x, y, z'
'x+1/2, -y+1/2, -z'
'-x, y+1/2, -z+1/2'
'-x+1/2, -y, z+1/2'
'-x, -y, -z'
'-x-1/2, y-1/2, z'
'x, -y-1/2, z-1/2'
'x-1/2, y, -z-1/2'

loop_
_atom_site_aniso_label
_atom_site_aniso_U_11
_atom_site_aniso_U_22
_atom_site_aniso_U_33
_atom_site_aniso_U_23
_atom_site_aniso_U_13
_atom_site_aniso_U_12
Mo1 0.0367(5) 0.0341(4) 0.0323(4) -0.0031(3) -0.0020(3) 0.0017(3)
P1 0.0363(13) 0.0364(13) 0.0326(11) 0.0005(10) -0.0015(10) 0.0018(11)
P2 0.0432(14) 0.0363(14) 0.0324(12) -0.0021(10) -0.0003(10) -0.0014(11)
Cl1 0.057(2) 0.068(2) 0.0514(15) -0.0059(12) 0.0066(12) 0.0108(13)
O1 0.051(4) 0.033(3) 0.048(4) -0.003(3) -0.001(3) 0.002(3)
N1 0.041(4) 0.040(4) 0.036(4) -0.010(3) 0.002(3) -0.007(4)
O2 0.057(4) 0.035(3) 0.043(3) -0.005(3) 0.002(3) -0.001(3)
C1 0.059(7) 0.031(6) 0.044(6) -0.001(4) -0.014(5) -0.007(5)
C2 0.118(11) 0.053(7) 0.086(9) 0.024(6) 0.021(8) 0.011(7)
C2A 0.052(6) 0.027(5) 0.036(5) -0.006(4) -0.006(5) 0.001(4)
C2B 0.080(8) 0.041(6) 0.065(7) -0.001(5) 0.001(6) 0.004(6)
C2C 0.091(9) 0.045(7) 0.080(8) 0.011(6) -0.004(7) -0.009(7)
C2D 0.099(10) 0.045(7) 0.107(10) -0.021(7) -0.015(8) 0.021(8)
C2E 0.081(9) 0.065(8) 0.095(9) -0.029(7) 0.014(7) 0.009(7)
C2F 0.061(7) 0.053(7) 0.047(6) -0.018(5) 0.006(5) 0.000(5)
C2G 0.043(5) 0.041(5) 0.031(4) -0.001(4) -0.007(4) -0.009(5)
C2H 0.072(8) 0.081(8) 0.036(5) 0.006(5) 0.011(5) 0.032(6)
C2I 0.090(9) 0.090(9) 0.049(7) 0.013(6) 0.016(6) 0.016(7)
C2K 0.074(8) 0.080(8) 0.042(6) 0.015(6) -0.001(6) -0.003(7)
C2L 0.071(7) 0.053(6) 0.063(7) 0.024(5) -0.014(6) 0.006(6)
C2M 0.055(7) 0.044(5) 0.050(6) 0.002(5) 0.001(5) 0.008(5)
C1A 0.037(5) 0.046(6) 0.052(6) 0.002(5) -0.005(4) -0.001(4)
C1B 0.082(8) 0.078(8) 0.049(7) 0.017(6) 0.008(6) 0.019(7)
C1C 0.086(10) 0.134(13) 0.082(9) 0.072(10) 0.018(8) 0.031(9)
C1D 0.062(8) 0.067(9) 0.130(12) 0.045(8) -0.002(8) 0.012(7)
C1E 0.090(9) 0.045(7) 0.103(10) -0.006(7) -0.031(8) 0.008(6)
C1F 0.088(9) 0.048(7) 0.062(7) -0.003(6) -0.019(6) 0.016(6)
C1G 0.038(5) 0.045(5) 0.032(5) 0.002(4) 0.007(4) 0.003(4)
C1H 0.046(6) 0.089(8) 0.040(6) 0.012(5) 0.000(5) -0.004(6)
C1I 0.053(7) 0.110(10) 0.062(7) -0.015(7) -0.003(6) -0.030(7)
C1K 0.089(9) 0.071(8) 0.067(7) -0.009(7) 0.008(7) -0.046(7)
C1L 0.103(9) 0.054(7) 0.079(8) 0.016(6) -0.006(8) -0.028(7)
C1M 0.060(7) 0.062(7) 0.067(7) 0.009(6) -0.006(5) -0.007(6)

loop_
_atom_site_label
_atom_site_type_symbol
_atom_site_fract_x
_atom_site_fract_y
_atom_site_fract_z
_atom_site_U_iso_or_equiv
_atom_site_thermal_displace_type
_atom_site_occupancy
_atom_site_calc_flag
_atom_site_refinement_flags
_atom_site_disorder_group
Mo1 Mo 0.44939(4) 0.00970(3) 0.03774(4) 0.0343(3) Uani 1 d . .
P1 P 0.65947(13) 0.01724(11) 0.06632(12) 0.0351(6) Uani 1 d . .
P2 P 0.52268(14) 0.05422(11) 0.16061(12) 0.0373(6) Uani 1 d . .
Cl1 Cl 0.31068(14) 0.03219(13) 0.12919(14) 0.0591(7) Uani 1 d . .
O1 O 0.4441(3) 0.1067(3) -0.0019(4) 0.0442(15) Uani 1 d . .
N1 N 0.6203(4) 0.0587(3) 0.1437(4) 0.039(2) Uani 1 d . .
H1 H 0.6502(4) 0.0819(3) 0.1743(4) 0.024(22) Uiso 1 calc R .
O2 O 0.4517(4) -0.0872(3) 0.0810(3) 0.0448(15) Uani 1 d . .
C1 C 0.4939(6) 0.1247(4) -0.0545(5) 0.045(2) Uani 1 d . .
C2 C 0.4870(7) 0.1934(5) -0.0882(7) 0.086(4) Uani 1 d . .
H2A H 0.5080(40) 0.1942(10) -0.1414(17) 0.120(28) Uiso 1 calc R .
H2B H 0.5165(36) 0.2235(8) -0.0552(25) 0.120(28) Uiso 1 calc R .
H2C H 0.4322(8) 0.2064(15) -0.0892(41) 0.120(28) Uiso 1 calc R .
C2A C 0.4960(5) 0.1396(4) 0.1811(5) 0.038(2) Uani 1 d . .
C2B C 0.5390(6) 0.1900(5) 0.1443(6) 0.062(3) Uani 1 d . .
H2B H 0.5834(6) 0.1801(5) 0.1134(6) 0.079(8) Uiso 1 calc R .
C2C C 0.5154(7) 0.2543(5) 0.1540(7) 0.072(3) Uani 1 d . .
H2C H 0.5437(7) 0.2878(5) 0.1290(7) 0.079(8) Uiso 1 calc R .
C2D C 0.4513(8) 0.2697(5) 0.1995(8) 0.084(4) Uani 1 d . .
H2D H 0.4362(8) 0.3134(5) 0.2058(8) 0.079(8) Uiso 1 calc R .
C2E C 0.4090(7) 0.2208(6) 0.2359(8) 0.080(4) Uani 1 d . .
H2E H 0.3651(7) 0.2312(6) 0.2670(8) 0.079(8) Uiso 1 calc R .
C2F C 0.4319(6) 0.1552(5) 0.2263(5) 0.054(3) Uani 1 d . .
H2F H 0.4029(6) 0.1220(5) 0.2512(5) 0.079(8) Uiso 1 calc R .
C2G C -0.0107(5) 0.5122(4) 0.2566(5) 0.038(2) Uani 1 d . .
C2H C -0.0687(6) 0.5202(5) 0.3152(5) 0.063(3) Uani 1 d . .
H2H H -0.1123(6) 0.5474(5) 0.3065(5) 0.079(8) Uiso 1 calc R .
C2I C -0.0596(7) 0.4864(6) 0.3878(6) 0.076(3) Uani 1 d . .
H2I H -0.0982(7) 0.4906(6) 0.4272(6) 0.079(8) Uiso 1 calc R .
C2K C 0.0048(6) 0.4477(6) 0.4011(6) 0.065(3) Uani 1 d . .
H2K H 0.0105(6) 0.4265(6) 0.4500(6) 0.079(8) Uiso 1 calc R .
C2L C 0.0612(6) 0.4394(5) 0.3434(6) 0.062(3) Uani 1 d . .
H2L H 0.1049(6) 0.4126(5) 0.3531(6) 0.079(8) Uiso 1 calc R .
C2M C 0.0534(6) 0.4711(4) 0.2699(5) 0.050(2) Uani 1 d . .
H2M H 0.0912(6) 0.4646(4) 0.2302(5) 0.079(8) Uiso 1 calc R .
C1A C 0.7054(5) -0.0566(4) 0.1091(6) 0.045(2) Uani 1 d . .
C1B C 0.7124(6) -0.0650(6) 0.1906(6) 0.069(3) Uani 1 d . .
H1B H 0.6976(6) -0.0311(6) 0.2249(6) 0.079(8) Uiso 1 calc R .
C1C C 0.7411(7) -0.1233(7) 0.2215(8) 0.101(5) Uani 1 d . .
H1C H 0.7449(7) -0.1292(7) 0.2764(8) 0.079(8) Uiso 1 calc R .
C1D C 0.7643(7) -0.1732(6) 0.1696(9) 0.086(4) Uani 1 d . .
H1D H 0.7855(7) -0.2121(6) 0.1895(9) 0.079(8) Uiso 1 calc R .
C1E C 0.7558(7) -0.1648(5) 0.0894(8) 0.080(4) Uani 1 d . .
H1E H 0.7694(7) -0.1987(5) 0.0548(8) 0.079(8) Uiso 1 calc R .
C1F C 0.7275(6) -0.1068(5) 0.0596(6) 0.066(3) Uani 1 d . .
H1F H 0.7232(6) -0.1014(5) 0.0046(6) 0.079(8) Uiso 1 calc R .
C1G C 0.7415(5) 0.0700(4) 0.0403(5) 0.038(2) Uani 1 d . .
C1H C 0.8113(5) 0.0699(5) 0.0843(5) 0.058(3) Uani 1 d . .
H1H H 0.8177(5) 0.0407(5) 0.1265(5) 0.079(8) Uiso 1 calc R .
C1I C 0.8723(6) 0.1144(6) 0.0644(6) 0.075(3) Uani 1 d . .
H1I H 0.9195(6) 0.1137(6) 0.0931(6) 0.079(8) Uiso 1 calc R .
C1K C 0.8630(7) 0.1590(5) 0.0030(7) 0.076(3) Uani 1 d . .
H1K H 0.9033(7) 0.1888(5) -0.0089(7) 0.079(8) Uiso 1 calc R .
C1L C 0.7947(8) 0.1589(5) -0.0397(7) 0.079(3) Uani 1 d . .
H1L H 0.7883(8) 0.1888(5) -0.0812(7) 0.079(8) Uiso 1 calc R .
C1M C 0.7335(6) 0.1146(5) -0.0224(6) 0.063(3) Uani 1 d . .
H1M H 0.6874(6) 0.1149(5) -0.0529(6) 0.079(8) Uiso 1 calc R .
O3 O 0.2140(4) 0.1311(3) 0.2293(4) 0.071(2) Uiso 1 d . .
C21 C 0.1950(10) 0.1874(9) 0.1747(10) 0.130(6) Uiso 1 d . .
C22 C 0.1436(13) 0.1764(10) 0.1176(13) 0.182(8) Uiso 1 d . .

loop_
_atom_type_symbol
_atom_type_description
_atom_type_scat_dispersion_real
_atom_type_scat_dispersion_imag
_atom_type_scat_source
C C 0.0181 0.0091 'International Tables Vol C Tables 4.2.6.8 and 6.1.1.4'
H H 0.0000 0.0000 'International Tables Vol C Tables 4.2.6.8 and 6.1.1.4'
Mo Mo -0.0483 2.7339 'International Tables Vol C Tables 4.2.6.8 and 6.1.1.4'
Cl Cl 0.3639 0.7018 'International Tables Vol C Tables 4.2.6.8 and 6.1.1.4'
P P 0.2955 0.4335 'International Tables Vol C Tables 4.2.6.8 and 6.1.1.4'
N N 0.0311 0.0180 'International Tables Vol C Tables 4.2.6.8 and 6.1.1.4'
O O 0.0492 0.0322 'International Tables Vol C Tables 4.2.6.8 and 6.1.1.4'

loop_
_geom_angle_atom_site_label_1
_geom_angle_atom_site_label_2
_geom_angle_atom_site_label_3
_geom_angle
_geom_angle_site_symmetry_1
_geom_angle_site_symmetry_3
_geom_angle_publ_flag
O1 Mo1 O2 177.9(2) . . y
O1 Mo1 Mo1 91.1(2) . 5_655 y
O2 Mo1 Mo1 91.0(2) . 5_655 y
O1 Mo1 P2 86.7(2) . . y
O2 Mo1 P2 92.6(2) . . y
Mo1 Mo1 P2 98.92(7) 5_655 . y
O1 Mo1 P1 87.4(2) . 5_655 y
O2 Mo1 P1 92.7(2) . 5_655 y
Mo1 Mo1 P1 97.22(6) 5_655 5_655 y
P2 Mo1 P1 162.93(8) . 5_655 y
O1 Mo1 Cl1 89.1(2) . . y
O2 Mo1 Cl1 88.8(2) . . y
Mo1 Mo1 Cl1 176.51(7) 5_655 . y
P2 Mo1 Cl1 84.57(7) . . ?
P1 Mo1 Cl1 79.32(7) 5_655 . ?
N1 P1 C1G 100.9(4) . . ?
N1 P1 C1A 105.9(4) . . ?
C1G P1 C1A 105.0(4) . . ?
N1 P1 Mo1 110.3(3) . 5_655 ?
C1G P1 Mo1 120.4(3) . 5_655 ?
C1A P1 Mo1 112.9(3) . 5_655 ?
N1 P2 C2A 102.9(4) . . ?
N1 P2 C2G 106.4(4) . 6_655 ?
C2A P2 C2G 104.5(4) . 6_655 ?
N1 P2 Mo1 110.9(2) . . ?
C2A P2 Mo1 111.6(3) . . ?
C2G P2 Mo1 119.1(3) 6_655 . ?
C1 O1 Mo1 117.8(5) . . ?
P2 N1 P1 119.4(4) . . y
C1 O2 Mo1 117.1(6) 5_655 . ?
O1 C1 O2 123.0(8) . 5_655 ?
O1 C1 C2 118.3(9) . . ?
O2 C1 C2 118.7(9) 5_655 . ?
C2F C2A C2B 119.2(9) . . ?
C2F C2A P2 121.6(7) . . ?
C2B C2A P2 119.0(7) . . ?
C2C C2B C2A 119.5(10) . . ?
C2D C2C C2B 121.0(11) . . ?
C2C C2D C2E 119.8(10) . . ?
C2D C2E C2F 120.0(11) . . ?
C2A C2F C2E 120.4(10) . . ?
C2M C2G C2H 120.2(8) . . ?
C2M C2G P2 120.6(7) . 6_665 ?
C2H C2G P2 119.1(7) . 6_665 ?
C2G C2H C2I 118.4(9) . . ?
C2K C2I C2H 120.8(10) . . ?
C2I C2K C2L 120.7(10) . . ?
C2K C2L C2M 120.2(10) . . ?
C2G C2M C2L 119.6(9) . . ?
C1F C1A C1B 119.1(9) . . ?
C1F C1A P1 119.2(7) . . ?
C1B C1A P1 121.5(8) . . ?
C1C C1B C1A 120.3(11) . . ?
C1B C1C C1D 119.3(11) . . ?
C1E C1D C1C 119.7(11) . . ?
C1D C1E C1F 120.5(11) . . ?
C1E C1F C1A 121.0(10) . . ?
C1H C1G C1M 118.9(8) . . ?
C1H C1G P1 121.3(7) . . ?
C1M C1G P1 119.7(7) . . ?
C1G C1H C1I 119.4(9) . . ?
C1K C1I C1H 121.1(10) . . ?
C1L C1K C1I 119.2(10) . . ?
C1K C1L C1M 121.2(11) . . ?
C1G C1M C1L 120.3(10) . . ?
C22 C21 O3 117.2(17) . . ?

loop_
_geom_bond_atom_site_label_1
_geom_bond_atom_site_label_2
_geom_bond_distance
_geom_bond_site_symmetry_2
_geom_bond_publ_flag
Mo1 O1 2.081(6) . y
Mo1 O2 2.097(6) . y
Mo1 Mo1 2.1579(13) 5_655 y
Mo1 P2 2.564(2) . y
Mo1 P1 2.588(2) 5_655 y
Mo1 Cl1 2.829(2) . y
P1 N1 1.680(7) . y
P1 C1G 1.801(8) . ?
P1 C1A 1.834(9) . ?
P1 Mo1 2.587(2) 5_655 ?
P2 N1 1.669(7) . y
P2 C2A 1.824(8) . ?
P2 C2G 1.831(8) 6_655 ?
O1 C1 1.270(10) . ?
O2 C1 1.271(10) 5_655 ?
C1 O2 1.271(10) 5_655 ?
C1 C2 1.510(13) . ?
C2A C2F 1.356(12) . ?
C2A C2B 1.398(13) . ?
C2B C2C 1.375(14) . ?
C2C C2D 1.357(15) . ?
C2D C2E 1.36(2) . ?
C2E C2F 1.397(14) . ?
C2G C2M 1.383(12) . ?
C2G C2H 1.394(12) . ?
C2G P2 1.831(8) 6_665 ?
C2H C2I 1.406(14) . ?
C2I C2K 1.357(14) . ?
C2K C2L 1.366(13) . ?
C2L C2M 1.394(13) . ?
C1A C1F 1.365(12) . ?
C1A C1B 1.381(13) . ?
C1B C1C 1.380(15) . ?
C1C C1D 1.39(2) . ?
C1D C1E 1.36(2) . ?
C1E C1F 1.365(14) . ?
C1G C1H 1.386(12) . ?
C1G C1M 1.393(12) . ?
C1H C1I 1.407(13) . ?
C1I C1K 1.379(15) . ?
C1K C1L 1.355(15) . ?
C1L C1M 1.397(14) . ?
O3 C21 1.50(2) . ?
C21 C22 1.31(2) . ?
